data_4514372
loop_
_publ_author_name
'Li, Qiyang'
'Wu, Xiuju'
'Huang, Xiaoli'
'Deng, Yangjun'
'Chen, Nanjian'
'Jiang, Dandan'
'Zhao, Lili'
'Lin, Zhihua'
'Zhao, Yonggang'

_publ_section_title
;
 Tailoring the Fluorescence of AIE-Active Metal-Organic Frameworks for
 Aqueous Sensing of Metal Ions.
;
_journal_issue 4
_journal_name_full 'ACS applied materials &amp; interfaces'
_journal_page_first 3801
_journal_page_last 3809
_journal_paper_doi 10.1021/acsami.7b17762
_journal_volume 10
_journal_year 2018
_chemical_formula_sum 'C36 H34 N2 O8 Zn'
_chemical_formula_weight 688.02
_chemical_name_systematic
;
 ?
;
_space_group_crystal_system monoclinic
_space_group_IT_number 15
_space_group_name_Hall '-I 2ya'
_space_group_name_H-M_alt 'I 1 2/a 1'
_symmetry_space_group_name_Hall '-I 2ya'
_symmetry_space_group_name_H-M 'I 1 2/a 1'
_atom_sites_solution_hydrogens geom
_atom_sites_solution_primary direct
_atom_sites_solution_secondary difmap
_audit_creation_method SHELXL-2013
_cell_angle_alpha 90
_cell_angle_beta 96.686(11)
_cell_angle_gamma 90
_cell_formula_units_Z 4
_cell_length_a 10.875(4)
_cell_length_b 9.029(3)
_cell_length_c 33.420(11)
_cell_measurement_reflns_used 1624
_cell_measurement_temperature 296(2)
_cell_measurement_theta_max 22.19
_cell_measurement_theta_min 2.34
_cell_volume 3259.2(19)
_computing_cell_refinement 'Bruker SAINT'
_computing_data_collection 'Bruker APEX2'
_computing_data_reduction 'Bruker SAINT'
_computing_molecular_graphics 'Bruker SHELXTL'
_computing_publication_material 'Bruker SHELXTL'
_computing_structure_refinement 'SHELXL-2013 (Sheldrick, 2013)'
_computing_structure_solution 'SHELXS-97 (Sheldrick 2008)'
_diffrn_ambient_temperature 296(2)
_diffrn_measured_fraction_theta_full 0.971
_diffrn_measured_fraction_theta_max 0.994
_diffrn_measurement_device_type 'Bruker APEX-II CCD'
_diffrn_measurement_method '\f and \w scans'
_diffrn_radiation_type MoK\a
_diffrn_radiation_wavelength 0.71073
_diffrn_reflns_av_R_equivalents 0.0545
_diffrn_reflns_av_unetI/netI 0.0482
_diffrn_reflns_Laue_measured_fraction_full 0.971
_diffrn_reflns_Laue_measured_fraction_max 0.994
_diffrn_reflns_limit_h_max 12
_diffrn_reflns_limit_h_min -12
_diffrn_reflns_limit_k_max 8
_diffrn_reflns_limit_k_min -10
_diffrn_reflns_limit_l_max 39
_diffrn_reflns_limit_l_min -39
_diffrn_reflns_number 11816
_diffrn_reflns_point_group_measured_fraction_full 0.971
_diffrn_reflns_point_group_measured_fraction_max 0.994
_diffrn_reflns_theta_full 25.242
_diffrn_reflns_theta_max 24.996
_diffrn_reflns_theta_min 2.338
_exptl_absorpt_coefficient_mu 0.809
_exptl_absorpt_correction_type none
_exptl_crystal_colour colorless
_exptl_crystal_density_diffrn 1.402
_exptl_crystal_description block
_exptl_crystal_F_000 1432
_exptl_crystal_size_max 0.280
_exptl_crystal_size_mid 0.250
_exptl_crystal_size_min 0.220
_refine_diff_density_max 0.370
_refine_diff_density_min -0.325
_refine_diff_density_rms 0.054
_refine_ls_extinction_method none
_refine_ls_goodness_of_fit_ref 0.937
_refine_ls_hydrogen_treatment constr
_refine_ls_matrix_type full
_refine_ls_number_parameters 268
_refine_ls_number_reflns 2855
_refine_ls_number_restraints 81
_refine_ls_restrained_S_all 0.985
_refine_ls_R_factor_all 0.0853
_refine_ls_R_factor_gt 0.0535
_refine_ls_shift/su_max 0.000
_refine_ls_shift/su_mean 0.000
_refine_ls_structure_factor_coef Fsqd
_refine_ls_weighting_details
;
 w=1/[\s^2^(Fo^2^)+(0.1466P)^2^+0.1405P]
 where P=(Fo^2^+2Fc^2^)/3
;
_refine_ls_weighting_scheme calc
_refine_ls_wR_factor_gt 0.1662
_refine_ls_wR_factor_ref 0.2028
_reflns_Friedel_coverage 0.000
_reflns_number_gt 1866
_reflns_number_total 2855
_reflns_threshold_expression 'I > 2\s(I)'
_cod_data_source_file am7b17762_si_002.cif
_cod_data_source_block 1
_cod_depositor_comments 'Adding full bibliography for 4514370--4514372.cif.'
_cod_database_code 4514372
_shelx_space_group_comment
;
The symmetry employed for this shelxl refinement is uniquely defined
by the following loop, which should always be used as a source of
symmetry information in preference to the above space-group names.
They are only intended as comments.
;
_shelx_estimated_absorpt_t_min 0.805
_shelx_estimated_absorpt_t_max 0.842
_shelxl_version_number 2013-2

loop_
_space_group_symop_operation_xyz
'x, y, z'
'-x+1/2, y, -z'
'x+1/2, y+1/2, z+1/2'
'-x+1, y+1/2, -z+1/2'
'-x, -y, -z'
'x-1/2, -y, z'
'-x+1/2, -y+1/2, -z+1/2'
'x, -y+1/2, z+1/2'

loop_
_atom_site_label
_atom_site_type_symbol
_atom_site_fract_x
_atom_site_fract_y
_atom_site_fract_z
_atom_site_U_iso_or_equiv
_atom_site_adp_type
_atom_site_occupancy
_atom_site_site_symmetry_order
_atom_site_calc_flag
_atom_site_refinement_flags_posn
_atom_site_refinement_flags_adp
_atom_site_refinement_flags_occupancy
_atom_site_disorder_assembly
_atom_site_disorder_group
O2 O 0.1874(3) -0.0355(4) 0.05127(8) 0.0818(9) Uani 1 1 d . . . . .
C3 C 0.1790(4) 0.1295(4) 0.12296(10) 0.0555(9) Uani 1 1 d . . . . .
H3A H 0.1078 0.0784 0.1129 0.067 Uiso 1 1 calc R U . . .
C8 C 0.2845(3) 0.3825(4) 0.21014(10) 0.0454(8) Uani 1 1 d . . . . .
O1 O 0.3709(3) 0.0502(3) 0.04350(8) 0.0748(8) Uani 1 1 d . . . . .
C2 C 0.2836(3) 0.1209(4) 0.10251(9) 0.0498(9) Uani 1 1 d . . . . .
O3 O 0.4976(2) 0.1971(3) 0.10127(7) 0.0706(8) Uani 1 1 d . . . . .
H3B H 0.4864 0.1536 0.0796 0.106 Uiso 1 1 calc R U . . .
C11 C 0.3787(3) 0.6255(4) 0.23512(11) 0.0538(9) Uani 1 1 d . . . . .
H11A H 0.4076 0.5800 0.2594 0.065 Uiso 1 1 calc R U . . .
C7 C 0.3904(3) 0.1972(4) 0.11878(9) 0.0488(9) Uani 1 1 d . . . . .
C6 C 0.3897(3) 0.2799(4) 0.15360(9) 0.0477(8) Uani 1 1 d . . . . .
H6A H 0.4608 0.3306 0.1640 0.057 Uiso 1 1 calc R U . . .
C4 C 0.1784(3) 0.2114(4) 0.15756(10) 0.0542(9) Uani 1 1 d . . . . .
H4A H 0.1072 0.2156 0.1705 0.065 Uiso 1 1 calc R U . . .
C5 C 0.2836(3) 0.2879(4) 0.17333(9) 0.0441(8) Uani 1 1 d . . . . .
C9 C 0.2603(3) 0.3269(4) 0.24571(10) 0.0505(9) Uani 1 1 d . . . . .
H9A H 0.2564 0.3938 0.2667 0.061 Uiso 1 1 calc R U . . .
C15 C 0.2698(4) 0.6147(4) 0.16932(11) 0.0615(10) Uani 1 1 d . . . . .
H15A H 0.2254 0.5620 0.1485 0.074 Uiso 1 1 calc R U . . .
C1 C 0.2810(4) 0.0393(4) 0.06417(10) 0.0590(10) Uani 1 1 d . . . . .
C12 C 0.4025(4) 0.7732(5) 0.23001(13) 0.0653(11) Uani 1 1 d . . . . .
H12A H 0.4473 0.8262 0.2507 0.078 Uiso 1 1 calc R U . . .
C13 C 0.3602(4) 0.8433(5) 0.19445(14) 0.0675(11) Uani 1 1 d . . . . .
H13A H 0.3773 0.9429 0.1908 0.081 Uiso 1 1 calc R U . . .
C14 C 0.2922(4) 0.7635(5) 0.16438(13) 0.0736(12) Uani 1 1 d . . . . .
H14A H 0.2612 0.8105 0.1406 0.088 Uiso 1 1 calc R U . . .
C10 C 0.3128(3) 0.5424(4) 0.20504(10) 0.0457(8) Uani 1 1 d . . . . .
Zn1 Zn 0.2500 -0.1127(7) 0.0000 0.065(3) Uani 0.577(14) 2 d S TU P A 1
O4 O 0.1640(10) -0.2702(15) -0.0239(4) 0.104(4) Uani 0.577(14) 1 d D U P A 1
C16 C 0.0507(11) -0.2666(12) -0.0164(4) 0.071(3) Uani 0.577(14) 1 d D U P A 1
H16A H 0.0264 -0.2051 0.0036 0.085 Uiso 0.577(14) 1 calc R U P A 1
N1 N -0.0378(8) -0.3607(13) -0.0399(4) 0.083(3) Uani 0.577(14) 1 d D U P A 1
C17 C 0.0015(14) -0.4665(17) -0.0679(5) 0.128(6) Uani 0.577(14) 1 d D U P A 1
H17A H 0.0874 -0.4508 -0.0708 0.192 Uiso 0.577(14) 1 calc R U P A 1
H17B H -0.0469 -0.4545 -0.0936 0.192 Uiso 0.577(14) 1 calc R U P A 1
H17C H -0.0096 -0.5649 -0.0581 0.192 Uiso 0.577(14) 1 calc R U P A 1
C18 C -0.1640(9) -0.3686(15) -0.0323(5) 0.136(6) Uani 0.577(14) 1 d D U P A 1
H18A H -0.1794 -0.2946 -0.0129 0.204 Uiso 0.577(14) 1 calc R U P A 1
H18B H -0.1805 -0.4649 -0.0221 0.204 Uiso 0.577(14) 1 calc R U P A 1
H18C H -0.2169 -0.3514 -0.0569 0.204 Uiso 0.577(14) 1 calc R U P A 1
Zn1' Zn 0.2007(13) -0.1090(9) 0.0006(5) 0.052(2) Uani 0.211(7) 1 d . U P A 2
O4' O 0.1165(14) -0.2663(17) -0.0175(4) 0.078(4) Uani 0.423(14) 1 d D U P A 2
C16' C 0.0002(13) -0.2983(16) -0.0222(3) 0.058(3) Uani 0.423(14) 1 d D U P A 2
H16B H -0.0547 -0.2573 -0.0059 0.070 Uiso 0.423(14) 1 calc R U P A 2
N1' N -0.0402(10) -0.4018(19) -0.0541(4) 0.084(4) Uani 0.423(14) 1 d D . P A 2
C17' C 0.0418(15) -0.431(3) -0.0841(6) 0.136(8) Uani 0.423(14) 1 d D U P A 2
H17D H 0.1220 -0.3900 -0.0753 0.204 Uiso 0.423(14) 1 calc R U P A 2
H17E H 0.0092 -0.3858 -0.1091 0.204 Uiso 0.423(14) 1 calc R U P A 2
H17F H 0.0490 -0.5357 -0.0877 0.204 Uiso 0.423(14) 1 calc R U P A 2
C18' C -0.1637(11) -0.452(2) -0.0627(6) 0.134(7) Uani 0.423(14) 1 d D U P A 2
H18D H -0.2092 -0.4272 -0.0406 0.202 Uiso 0.423(14) 1 calc R U P A 2
H18E H -0.1642 -0.5573 -0.0664 0.202 Uiso 0.423(14) 1 calc R U P A 2
H18F H -0.2016 -0.4050 -0.0868 0.202 Uiso 0.423(14) 1 calc R U P A 2

loop_
_atom_site_aniso_label
_atom_site_aniso_U_11
_atom_site_aniso_U_22
_atom_site_aniso_U_33
_atom_site_aniso_U_23
_atom_site_aniso_U_13
_atom_site_aniso_U_12
O2 0.106(2) 0.098(2) 0.0407(14) -0.0037(15) 0.0059(15) -0.025(2)
C3 0.068(2) 0.060(2) 0.0387(17) 0.0036(15) 0.0069(16) -0.0146(18)
C8 0.0513(19) 0.050(2) 0.0364(16) 0.0037(13) 0.0098(14) 0.0011(15)
O1 0.099(2) 0.082(2) 0.0464(15) -0.0111(14) 0.0242(15) -0.0089(17)
C2 0.068(2) 0.049(2) 0.0322(16) 0.0085(14) 0.0053(16) -0.0021(17)
O3 0.0696(18) 0.091(2) 0.0557(16) -0.0127(14) 0.0263(13) -0.0041(14)
C11 0.051(2) 0.062(2) 0.048(2) 0.0009(16) 0.0064(16) 0.0001(17)
C7 0.060(2) 0.052(2) 0.0371(16) 0.0073(15) 0.0143(15) 0.0053(17)
C6 0.051(2) 0.053(2) 0.0395(17) -0.0004(15) 0.0091(14) 0.0000(16)
C4 0.056(2) 0.065(2) 0.0441(18) 0.0065(17) 0.0181(16) -0.0035(18)
C5 0.056(2) 0.0461(19) 0.0317(15) 0.0067(14) 0.0090(14) 0.0010(15)
C9 0.065(2) 0.050(2) 0.0384(16) 0.0014(15) 0.0151(15) 0.0062(17)
C15 0.085(3) 0.055(2) 0.043(2) 0.0067(16) 0.0026(18) 0.0033(19)
C1 0.084(3) 0.058(2) 0.0335(17) 0.0046(16) 0.0040(19) -0.001(2)
C12 0.053(2) 0.068(3) 0.075(3) -0.010(2) 0.0117(19) -0.0071(19)
C13 0.071(3) 0.055(2) 0.081(3) 0.006(2) 0.031(2) 0.001(2)
C14 0.096(3) 0.059(3) 0.067(3) 0.016(2) 0.016(2) 0.009(2)
C10 0.0438(18) 0.049(2) 0.0460(18) 0.0046(15) 0.0119(14) 0.0059(15)
Zn1 0.106(8) 0.0447(12) 0.038(2) 0.000 -0.017(5) 0.000
O4 0.151(7) 0.083(5) 0.083(5) -0.027(4) 0.027(5) 0.013(6)
C16 0.045(6) 0.058(5) 0.107(7) 0.014(5) 0.003(6) -0.020(6)
N1 0.111(6) 0.053(6) 0.077(7) 0.009(5) -0.017(5) 0.003(4)
C17 0.160(13) 0.124(11) 0.096(10) -0.047(9) 0.000(8) 0.008(9)
C18 0.144(10) 0.095(8) 0.160(12) 0.058(8) -0.016(8) 0.000(7)
Zn1' 0.070(5) 0.049(2) 0.037(3) 0.0057(10) 0.005(3) 0.001(3)
O4' 0.080(7) 0.058(5) 0.093(7) -0.005(5) -0.002(7) -0.008(7)
C16' 0.057(7) 0.057(7) 0.055(5) -0.006(5) -0.018(6) -0.001(6)
N1' 0.129(11) 0.071(11) 0.053(9) -0.002(6) 0.006(7) 0.014(7)
C17' 0.138(13) 0.166(16) 0.109(13) -0.033(11) 0.037(10) 0.038(11)
C18' 0.115(11) 0.146(13) 0.137(13) 0.005(11) -0.007(9) -0.058(10)

loop_
_atom_type_symbol
_atom_type_description
_atom_type_scat_dispersion_real
_atom_type_scat_dispersion_imag
_atom_type_scat_source
C C 0.0033 0.0016 'International Tables Vol C Tables 4.2.6.8 and 6.1.1.4'
H H 0.0000 0.0000 'International Tables Vol C Tables 4.2.6.8 and 6.1.1.4'
N N 0.0061 0.0033 'International Tables Vol C Tables 4.2.6.8 and 6.1.1.4'
O O 0.0106 0.0060 'International Tables Vol C Tables 4.2.6.8 and 6.1.1.4'
Zn Zn 0.2839 1.4301 'International Tables Vol C Tables 4.2.6.8 and 6.1.1.4'

loop_
_geom_angle_atom_site_label_1
_geom_angle_atom_site_label_2
_geom_angle_atom_site_label_3
_geom_angle
_geom_angle_site_symmetry_1
_geom_angle_site_symmetry_3
C1 O2 Zn1' 111.2(5) . .
C1 O2 Zn1' 86.3(4) . 2
Zn1' O2 Zn1' 26.8(8) . 2
C4 C3 C2 121.8(3) . .
C4 C3 H3A 119.1 . .
C2 C3 H3A 119.1 . .
C9 C8 C10 121.8(3) . .
C9 C8 C5 122.0(3) . .
C10 C8 C5 116.1(3) . .
C1 O1 Zn1' 94.7(5) . 2
C1 O1 Zn1 82.9(2) . .
C3 C2 C7 117.9(3) . .
C3 C2 C1 121.3(3) . .
C7 C2 C1 120.8(3) . .
C7 O3 H3B 109.5 . .
C12 C11 C10 121.6(4) . .
C12 C11 H11A 119.2 . .
C10 C11 H11A 119.2 . .
O3 C7 C6 116.7(3) . .
O3 C7 C2 122.9(3) . .
C6 C7 C2 120.4(3) . .
C7 C6 C5 120.7(3) . .
C7 C6 H6A 119.6 . .
C5 C6 H6A 119.6 . .
C3 C4 C5 120.3(3) . .
C3 C4 H4A 119.9 . .
C5 C4 H4A 119.9 . .
C4 C5 C6 119.0(3) . .
C4 C5 C8 121.6(3) . .
C6 C5 C8 119.4(3) . .
C8 C9 C9 125.9(4) . 7
C8 C9 H9A 117.0 . .
C9 C9 H9A 117.0 7 .
C14 C15 C10 120.9(4) . .
C14 C15 H15A 119.6 . .
C10 C15 H15A 119.6 . .
O2 C1 O1 120.1(3) . .
O2 C1 C2 120.0(3) . .
O1 C1 C2 119.8(4) . .
O2 C1 Zn1' 64.6(4) . 2
O1 C1 Zn1' 56.0(3) . 2
C2 C1 Zn1' 174.3(4) . 2
C11 C12 C13 120.3(4) . .
C11 C12 H12A 119.8 . .
C13 C12 H12A 119.8 . .
C12 C13 C14 119.0(4) . .
C12 C13 H13A 120.5 . .
C14 C13 H13A 120.5 . .
C13 C14 C15 120.6(4) . .
C13 C14 H14A 119.7 . .
C15 C14 H14A 119.7 . .
C11 C10 C15 117.5(3) . .
C11 C10 C8 122.5(3) . .
C15 C10 C8 120.0(3) . .
O4 Zn1 O4 78.3(9) . 2
O4 Zn1 O2 95.9(4) . 2
O4 Zn1 O2 115.4(4) 2 2
O4 Zn1 O1 89.7(5) . 2
O4 Zn1 O1 166.4(5) 2 2
O2 Zn1 O1 59.04(14) 2 2
O4 Zn1 O1 166.4(5) . .
O4 Zn1 O1 89.7(5) 2 .
O2 Zn1 O1 95.0(2) 2 .
O1 Zn1 O1 102.8(3) 2 .
O4 Zn1 C1 92.3(5) . 2
O4 Zn1 C1 143.1(4) 2 2
O2 Zn1 C1 29.38(13) 2 2
O1 Zn1 C1 29.68(11) 2 2
O1 Zn1 C1 101.1(2) . 2
O4 Zn1 C16 92.8(5) . 2
O4 Zn1 C16 27.9(4) 2 2
O2 Zn1 C16 90.5(3) 2 2
O1 Zn1 C16 149.5(3) 2 2
O1 Zn1 C16 79.1(3) . 2
C1 Zn1 C16 119.8(3) 2 2
C16 O4 Zn1 110.3(9) . .
O4 C16 N1 118.1(9) . .
O4 C16 H16A 120.9 . .
N1 C16 H16A 120.9 . .
C18 N1 C17 116.6(9) . .
C18 N1 C16 121.7(8) . .
C17 N1 C16 121.0(8) . .
N1 C17 H17A 109.5 . .
N1 C17 H17B 109.5 . .
H17A C17 H17B 109.5 . .
N1 C17 H17C 109.5 . .
H17A C17 H17C 109.5 . .
H17B C17 H17C 109.5 . .
N1 C18 H18A 109.5 . .
N1 C18 H18B 109.5 . .
H18A C18 H18B 109.5 . .
N1 C18 H18C 109.5 . .
H18A C18 H18C 109.5 . .
H18B C18 H18C 109.5 . .
Zn1' Zn1' O4' 117.8(10) 2 .
Zn1' Zn1' O2 102.8(17) 2 .
O4' Zn1' O2 121.0(9) . .
Zn1' Zn1' O1 104.9(14) 2 2
O4' Zn1' O1 99.9(8) . 2
O2 Zn1' O1 109.3(4) . 2
Zn1' Zn1' O2 50.4(14) 2 2
O4' Zn1' O2 105.6(9) . 2
O2 Zn1' O2 133.4(6) . 2
O1 Zn1' O2 58.3(4) 2 2
Zn1' Zn1' O4' 39.3(8) 2 2
O4' Zn1' O4' 89.3(9) . 2
O2 Zn1' O4' 98.4(7) . 2
O1 Zn1' O4' 140.1(8) 2 2
O2 Zn1' O4' 81.7(6) 2 2
Zn1' Zn1' C1 78.0(14) 2 2
O4' Zn1' C1 102.6(9) . 2
O2 Zn1' C1 127.5(4) . 2
O1 Zn1' C1 29.3(2) 2 2
O2 Zn1' C1 29.1(2) 2 2
O4' Zn1' C1 110.7(7) 2 2
C16' O4' Zn1' 133.4(13) . .
C16' O4' Zn1' 156.2(13) . 2
Zn1' O4' Zn1' 22.9(7) . 2
O4' C16' N1' 116.3(9) . .
O4' C16' H16B 121.8 . .
N1' C16' H16B 121.8 . .
C18' N1' C17' 116.9(9) . .
C18' N1' C16' 123.7(10) . .
C17' N1' C16' 118.0(9) . .
N1' C17' H17D 109.5 . .
N1' C17' H17E 109.5 . .
H17D C17' H17E 109.5 . .
N1' C17' H17F 109.5 . .
H17D C17' H17F 109.5 . .
H17E C17' H17F 109.5 . .
N1' C18' H18D 109.5 . .
N1' C18' H18E 109.5 . .
H18D C18' H18E 109.5 . .
N1' C18' H18F 109.5 . .
H18D C18' H18F 109.5 . .
H18E C18' H18F 109.5 . .

loop_
_geom_bond_atom_site_label_1
_geom_bond_atom_site_label_2
_geom_bond_distance
_geom_bond_site_symmetry_2
O2 C1 1.255(5) .
O2 Zn1' 1.839(15) .
O2 Zn1' 2.329(15) 2
C3 C4 1.373(5) .
C3 C2 1.396(5) .
C3 H3A 0.9300 .
C8 C9 1.345(4) .
C8 C10 1.490(5) .
C8 C5 1.497(4) .
O1 C1 1.265(4) .
O1 Zn1' 2.140(12) 2
O1 Zn1 2.358(5) .
C2 C7 1.404(5) .
C2 C1 1.476(5) .
O3 C7 1.364(4) .
O3 H3B 0.8200 .
C11 C12 1.373(5) .
C11 C10 1.386(5) .
C11 H11A 0.9300 .
C7 C6 1.383(5) .
C6 C5 1.397(4) .
C6 H6A 0.9300 .
C4 C5 1.386(5) .
C4 H4A 0.9300 .
C9 C9 1.441(7) 7
C9 H9A 0.9300 .
C15 C14 1.379(6) .
C15 C10 1.392(5) .
C15 H15A 0.9300 .
C1 Zn1' 2.573(14) 2
C12 C13 1.377(6) .
C12 H12A 0.9300 .
C13 C14 1.379(6) .
C13 H13A 0.9300 .
C14 H14A 0.9300 .
Zn1 O4 1.833(12) .
Zn1 O4 1.833(12) 2
Zn1 O2 2.039(3) 2
Zn1 O1 2.358(5) 2
Zn1 C1 2.535(5) 2
Zn1 C16 2.579(12) 2
O4 C16 1.286(8) .
C16 N1 1.446(8) .
C16 H16A 0.9300 .
N1 C18 1.426(8) .
N1 C17 1.437(8) .
C17 H17A 0.9600 .
C17 H17B 0.9600 .
C17 H17C 0.9600 .
C18 H18A 0.9600 .
C18 H18B 0.9600 .
C18 H18C 0.9600 .
Zn1' Zn1' 1.08(3) 2
Zn1' O4' 1.759(16) .
Zn1' O1 2.140(12) 2
Zn1' O2 2.329(15) 2
Zn1' O4' 2.455(19) 2
Zn1' C1 2.573(14) 2
O4' C16' 1.289(9) .
O4' Zn1' 2.455(19) 2
C16' N1' 1.448(9) .
C16' H16B 0.9300 .
N1' C18' 1.415(9) .
N1' C17' 1.440(9) .
C17' H17D 0.9600 .
C17' H17E 0.9600 .
C17' H17F 0.9600 .
C18' H18D 0.9600 .
C18' H18E 0.9600 .
C18' H18F 0.9600 .

loop_
_geom_torsion_atom_site_label_1
_geom_torsion_atom_site_label_2
_geom_torsion_atom_site_label_3
_geom_torsion_atom_site_label_4
_geom_torsion
_geom_torsion_site_symmetry_1
_geom_torsion_site_symmetry_4
C4 C3 C2 C7 1.0(5) . .
C4 C3 C2 C1 -176.6(3) . .
C3 C2 C7 O3 -179.7(3) . .
C1 C2 C7 O3 -2.1(5) . .
C3 C2 C7 C6 -1.1(5) . .
C1 C2 C7 C6 176.5(3) . .
O3 C7 C6 C5 179.2(3) . .
C2 C7 C6 C5 0.5(5) . .
C2 C3 C4 C5 -0.4(5) . .
C3 C4 C5 C6 -0.2(5) . .
C3 C4 C5 C8 177.8(3) . .
C7 C6 C5 C4 0.2(5) . .
C7 C6 C5 C8 -177.9(3) . .
C9 C8 C5 C4 59.6(5) . .
C10 C8 C5 C4 -119.8(3) . .
C9 C8 C5 C6 -122.4(4) . .
C10 C8 C5 C6 58.2(4) . .
C10 C8 C9 C9 -175.9(4) . 7
C5 C8 C9 C9 4.8(7) . 7
Zn1' O2 C1 O1 -3.1(6) . .
Zn1' O2 C1 O1 7.1(5) 2 .
Zn1' O2 C1 C2 173.8(4) . .
Zn1' O2 C1 C2 -176.1(4) 2 .
Zn1' O2 C1 Zn1' -10.1(5) . 2
Zn1' O1 C1 O2 -7.7(5) 2 .
Zn1 O1 C1 O2 -3.0(4) . .
Zn1' O1 C1 C2 175.5(4) 2 .
Zn1 O1 C1 C2 -179.9(3) . .
Zn1 O1 C1 Zn1' 4.6(4) . 2
C3 C2 C1 O2 -6.7(5) . .
C7 C2 C1 O2 175.8(3) . .
C3 C2 C1 O1 170.2(4) . .
C7 C2 C1 O1 -7.3(5) . .
C10 C11 C12 C13 0.3(5) . .
C11 C12 C13 C14 1.0(6) . .
C12 C13 C14 C15 -1.9(6) . .
C10 C15 C14 C13 1.5(6) . .
C12 C11 C10 C15 -0.7(5) . .
C12 C11 C10 C8 -179.2(3) . .
C14 C15 C10 C11 -0.2(5) . .
C14 C15 C10 C8 178.4(3) . .
C9 C8 C10 C11 35.3(5) . .
C5 C8 C10 C11 -145.3(3) . .
C9 C8 C10 C15 -143.1(4) . .
C5 C8 C10 C15 36.3(4) . .
O4 Zn1 O4 C16 119.8(14) 2 .
O2 Zn1 O4 C16 -125.4(11) 2 .
O1 Zn1 O4 C16 -66.6(11) 2 .
O1 Zn1 O4 C16 91.2(18) . .
C1 Zn1 O4 C16 -96.2(11) 2 .
C16 Zn1 O4 C16 143.8(11) 2 .
Zn1 O4 C16 N1 166.1(9) . .
O4 C16 N1 C18 177.0(13) . .
O4 C16 N1 C17 6(2) . .
C1 O2 Zn1' Zn1' 22.9(8) . 2
C1 O2 Zn1' O4' 156.9(8) . .
Zn1' O2 Zn1' O4' 134.0(12) 2 .
C1 O2 Zn1' O1 -88.1(7) . 2
Zn1' O2 Zn1' O1 -111.0(9) 2 2
C1 O2 Zn1' O2 -23.8(9) . 2
Zn1' O2 Zn1' O2 -46.7(7) 2 2
C1 O2 Zn1' O4' 62.7(6) . 2
Zn1' O2 Zn1' O4' 39.8(8) 2 2
C1 O2 Zn1' C1 -61.7(9) . 2
Zn1' O2 Zn1' C1 -84.6(9) 2 2
Zn1' Zn1' O4' C16' -176(2) 2 .
O2 Zn1' O4' C16' 57(2) . .
O1 Zn1' O4' C16' -63.1(19) 2 .
O2 Zn1' O4' C16' -122.8(17) 2 .
O4' Zn1' O4' C16' 156(2) 2 .
C1 Zn1' O4' C16' -92.9(18) 2 .
O2 Zn1' O4' Zn1' -128(2) . 2
O1 Zn1' O4' Zn1' 113(2) 2 2
O2 Zn1' O4' Zn1' 53.0(18) 2 2
O4' Zn1' O4' Zn1' -28.2(18) 2 2
C1 Zn1' O4' Zn1' 83(2) 2 2
Zn1' O4' C16' N1' 151.4(16) . .
Zn1' O4' C16' N1' 147(3) 2 .
O4' C16' N1' C18' 178.3(17) . .
O4' C16' N1' C17' -16(3) . .
